data_4519055
loop_
_publ_author_name
'He, Xinxin'
'Wang, Xinyan'
'Tse, Ying-Lung Steve'
'Ke, Zhihai'
'Yeung, Ying-Yeung'

_publ_section_title
;
 Bis-selenonium Cations as Bidentate Chalcogen Bond Donors in Catalysis
;
_journal_name_full 'ACS Catalysis'
_journal_page_first 12632
_journal_page_last 12642
_journal_paper_doi 10.1021/acscatal.1c03622
_journal_year 2021
_chemical_formula_sum 'C28 H28 B2 F8 Se2'
_chemical_formula_weight 696.04
_space_group_crystal_system triclinic
_space_group_IT_number 2
_space_group_name_Hall '-P 1'
_space_group_name_H-M_alt 'P -1'
_atom_sites_solution_hydrogens geom
_audit_creation_method SHELXL-2018/3
_cell_angle_alpha 90.131(9)
_cell_angle_beta 108.339(7)
_cell_angle_gamma 103.651(8)
_cell_formula_units_Z 2
_cell_length_a 9.699(2)
_cell_length_b 12.175(3)
_cell_length_c 14.816(4)
_cell_measurement_reflns_used 3676
_cell_measurement_temperature 298(2)
_cell_measurement_theta_max 15
_cell_measurement_theta_min 15
_cell_volume 1608.2(7)
_computing_cell_refinement 'BRUKER D8VENTURE DIFFRACTOMETER'
_computing_data_collection 'BRUKER D8VENTURE DIFFRACTOMETER'
_computing_data_reduction 'BRUKER D8VENTURE DIFFRACTOMETER'
_computing_molecular_graphics 'BRUKER SHELXTL'
_computing_publication_material 'BRUKER SHELXTL'
_computing_structure_refinement 'SHELXL-2018/3 (Sheldrick, 2018)'
_computing_structure_solution 'SHELXT 2014/5 (Sheldrick, 2014)'
_diffrn_ambient_temperature 298(2)
_diffrn_measured_fraction_theta_full 0.970
_diffrn_measured_fraction_theta_max 0.970
_diffrn_measurement_device_type 'BRUKER D8VENTURE DIFFRACTOMETER'
_diffrn_measurement_method 'PHI & OMEGA SCAN'
_diffrn_radiation_type MoK\a
_diffrn_radiation_wavelength 0.71073
_diffrn_reflns_av_R_equivalents 0.0476
_diffrn_reflns_av_unetI/netI 0.0291
_diffrn_reflns_Laue_measured_fraction_full 0.970
_diffrn_reflns_Laue_measured_fraction_max 0.970
_diffrn_reflns_limit_h_max 11
_diffrn_reflns_limit_h_min -11
_diffrn_reflns_limit_k_max 14
_diffrn_reflns_limit_k_min -14
_diffrn_reflns_limit_l_max 17
_diffrn_reflns_limit_l_min -17
_diffrn_reflns_number 42416
_diffrn_reflns_point_group_measured_fraction_full 0.970
_diffrn_reflns_point_group_measured_fraction_max 0.970
_diffrn_reflns_theta_full 25.242
_diffrn_reflns_theta_max 25.250
_diffrn_reflns_theta_min 2.275
_exptl_absorpt_coefficient_mu 2.361
_exptl_absorpt_correction_T_max 0.7456
_exptl_absorpt_correction_T_min 0.4618
_exptl_absorpt_correction_type multi-scan
_exptl_crystal_colour colourless
_exptl_crystal_density_diffrn 1.437
_exptl_crystal_description block
_exptl_crystal_F_000 692
_exptl_crystal_size_max 0.500
_exptl_crystal_size_mid 0.400
_exptl_crystal_size_min 0.300
_refine_diff_density_max 0.703
_refine_diff_density_min -0.597
_refine_diff_density_rms 0.060
_refine_ls_extinction_method none
_refine_ls_goodness_of_fit_ref 1.062
_refine_ls_hydrogen_treatment constr
_refine_ls_matrix_type full
_refine_ls_number_parameters 361
_refine_ls_number_reflns 5652
_refine_ls_number_restraints 6
_refine_ls_restrained_S_all 1.076
_refine_ls_R_factor_all 0.0426
_refine_ls_R_factor_gt 0.0370
_refine_ls_shift/su_max 0.004
_refine_ls_shift/su_mean 0.000
_refine_ls_structure_factor_coef Fsqd
_refine_ls_weighting_details 'w=1/[\s^2^(Fo^2^)+(0.0579P)^2^+1.4318P] where P=(Fo^2^+2Fc^2^)/3'
_refine_ls_weighting_scheme calc
_refine_ls_wR_factor_gt 0.1063
_refine_ls_wR_factor_ref 0.1107
_reflns_Friedel_coverage 0.000
_reflns_number_gt 4957
_reflns_number_total 5652
_reflns_threshold_expression 'I > 2\s(I)'
_cod_data_source_file cs1c03622_si_002.cif
_cod_data_source_block hxsec40715
_cod_database_code 4519055
_shelx_shelxl_version_number 2018/3
_shelx_space_group_comment
;
The symmetry employed for this shelxl refinement is uniquely defined
by the following loop, which should always be used as a source of
symmetry information in preference to the above space-group names.
They are only intended as comments.
;
_shelx_estimated_absorpt_t_min 0.385
_shelx_estimated_absorpt_t_max 0.538

loop_
_space_group_symop_operation_xyz
'x, y, z'
'-x, -y, -z'

loop_
_atom_site_label
_atom_site_type_symbol
_atom_site_fract_x
_atom_site_fract_y
_atom_site_fract_z
_atom_site_U_iso_or_equiv
_atom_site_adp_type
_atom_site_occupancy
_atom_site_site_symmetry_order
_atom_site_calc_flag
_atom_site_refinement_flags_posn
_atom_site_refinement_flags_adp
_atom_site_refinement_flags_occupancy
_atom_site_disorder_assembly
_atom_site_disorder_group
Se1 Se 1.11034(3) 0.69542(2) 0.64710(2) 0.04050(12) Uani 1 1 d . . . . .
Se2 Se 0.41385(3) 0.57440(3) 0.28264(2) 0.04289(12) Uani 1 1 d . . . . .
F1 F 1.1064(3) 0.4734(2) 0.7251(2) 0.0957(9) Uani 1 1 d . . . . .
F2 F 0.8890(4) 0.3729(3) 0.6219(2) 0.1075(10) Uani 1 1 d . . . . .
F3 F 0.9251(3) 0.3779(3) 0.7798(2) 0.1166(12) Uani 1 1 d . . . . .
F4 F 1.0526(4) 0.2872(3) 0.7159(3) 0.1112(11) Uani 1 1 d . . . . .
F5 F 0.4894(9) 0.2440(8) 0.4469(4) 0.246(4) Uani 1 1 d . . . . .
F6 F 0.3111(6) 0.1634(3) 0.3388(5) 0.196(3) Uani 1 1 d . . . . .
F7 F 0.5239(4) 0.2417(3) 0.3086(2) 0.1014(9) Uani 1 1 d . . . . .
F8 F 0.3766(3) 0.3446(2) 0.3374(2) 0.0936(9) Uani 1 1 d . . . . .
C1 C 1.1452(3) 0.8478(3) 0.6082(2) 0.0458(7) Uani 1 1 d . . . . .
C2 C 1.2215(4) 0.8696(3) 0.5433(3) 0.0649(10) Uani 1 1 d . . . . .
H2A H 1.251588 0.812279 0.518817 0.078 Uiso 1 1 calc R U . . .
C3 C 1.2524(5) 0.9780(5) 0.5155(4) 0.0878(15) Uani 1 1 d . . . . .
H3A H 1.302765 0.994308 0.471210 0.105 Uiso 1 1 calc R U . . .
C4 C 1.2084(6) 1.0629(4) 0.5533(4) 0.0851(15) Uani 1 1 d . . . . .
H4A H 1.231091 1.136220 0.534899 0.102 Uiso 1 1 calc R U . . .
C5 C 1.1332(6) 1.0407(4) 0.6166(3) 0.0777(13) Uani 1 1 d . . . . .
H5A H 1.103942 1.098410 0.641146 0.093 Uiso 1 1 calc R U . . .
C6 C 1.0990(5) 0.9309(3) 0.6452(3) 0.0623(9) Uani 1 1 d . . . . .
H6A H 1.046406 0.914576 0.688289 0.075 Uiso 1 1 calc R U . . .
C7 C 1.1388(4) 0.7301(3) 0.7805(2) 0.0460(7) Uani 1 1 d . . . . .
C8 C 1.2852(4) 0.7668(3) 0.8388(3) 0.0593(9) Uani 1 1 d . . . . .
H8A H 1.363424 0.769535 0.814547 0.071 Uiso 1 1 calc R U . . .
C9 C 1.3148(5) 0.7990(4) 0.9321(3) 0.0741(12) Uani 1 1 d . . . . .
H9A H 1.413556 0.825423 0.971613 0.089 Uiso 1 1 calc R U . . .
C10 C 1.2001(6) 0.7928(4) 0.9684(3) 0.0826(13) Uani 1 1 d . . . . .
H10A H 1.221480 0.814525 1.032518 0.099 Uiso 1 1 calc R U . . .
C11 C 1.0512(5) 0.7541(4) 0.9100(3) 0.0783(12) Uani 1 1 d . . . . .
H11A H 0.973404 0.749762 0.934880 0.094 Uiso 1 1 calc R U . . .
C12 C 1.0205(4) 0.7223(4) 0.8146(3) 0.0643(10) Uani 1 1 d . . . . .
H12A H 0.922095 0.696078 0.774469 0.077 Uiso 1 1 calc R U . . .
C13 C 0.8913(3) 0.6496(3) 0.5940(2) 0.0461(7) Uani 1 1 d . . . . .
H13A H 0.852860 0.584608 0.624601 0.055 Uiso 1 1 calc R U . . .
H13B H 0.849843 0.711157 0.605937 0.055 Uiso 1 1 calc R U . . .
C14 C 0.8440(3) 0.6195(3) 0.4872(2) 0.0467(7) Uani 1 1 d . . . . .
H14A H 0.874419 0.551876 0.475415 0.056 Uiso 1 1 calc R U . . .
H14B H 0.892761 0.680949 0.457606 0.056 Uiso 1 1 calc R U . . .
C15 C 0.6736(3) 0.5986(3) 0.4439(2) 0.0480(7) Uani 1 1 d . . . . .
H15A H 0.625395 0.538671 0.475121 0.058 Uiso 1 1 calc R U . . .
H15B H 0.643980 0.666897 0.454685 0.058 Uiso 1 1 calc R U . . .
C16 C 0.6224(3) 0.5652(3) 0.3377(2) 0.0484(7) Uani 1 1 d . . . . .
H16A H 0.629769 0.488533 0.326692 0.058 Uiso 1 1 calc R U . . .
H16B H 0.685396 0.615957 0.308003 0.058 Uiso 1 1 calc R U . . .
C17 C 0.4480(4) 0.7330(3) 0.2613(2) 0.0494(7) Uani 1 1 d . . . . .
C18 C 0.5243(5) 0.7793(3) 0.2000(3) 0.0625(9) Uani 1 1 d . . . . .
H18A H 0.563548 0.734753 0.168482 0.075 Uiso 1 1 calc R U . . .
C19 C 0.5405(6) 0.8938(4) 0.1867(3) 0.0812(14) Uani 1 1 d . . . . .
H19A H 0.591601 0.926326 0.145886 0.097 Uiso 1 1 calc R U . . .
C20 C 0.4835(6) 0.9587(4) 0.2319(4) 0.0836(14) Uani 1 1 d . . . . .
H20A H 0.494276 1.035075 0.221410 0.100 Uiso 1 1 calc R U . . .
C21 C 0.4104(6) 0.9131(4) 0.2928(4) 0.0919(16) Uani 1 1 d . . . . .
H21A H 0.372816 0.959032 0.324223 0.110 Uiso 1 1 calc R U . . .
C22 C 0.3906(5) 0.7980(3) 0.3089(3) 0.0689(10) Uani 1 1 d . . . . .
H22A H 0.340398 0.766673 0.350509 0.083 Uiso 1 1 calc R U . . .
C23 C 0.3604(4) 0.5081(3) 0.1530(2) 0.0475(7) Uani 1 1 d . . . . .
C24 C 0.2463(4) 0.5370(4) 0.0853(3) 0.0670(10) Uani 1 1 d . . . . .
H24A H 0.199879 0.589644 0.100589 0.080 Uiso 1 1 calc R U . . .
C25 C 0.2004(5) 0.4875(4) -0.0064(3) 0.0755(12) Uani 1 1 d . . . . .
H25A H 0.123073 0.507529 -0.053424 0.091 Uiso 1 1 calc R U . . .
C26 C 0.2672(6) 0.4094(4) -0.0289(3) 0.0874(15) Uani 1 1 d . . . . .
H26A H 0.235968 0.376556 -0.090994 0.105 Uiso 1 1 calc R U . . .
C27 C 0.3790(8) 0.3800(6) 0.0397(4) 0.134(3) Uani 1 1 d . U . . .
H27A H 0.424648 0.326645 0.024735 0.161 Uiso 1 1 calc R U . . .
C28 C 0.4264(7) 0.4300(5) 0.1337(3) 0.115(2) Uani 1 1 d . . . . .
H28A H 0.502138 0.409258 0.181391 0.138 Uiso 1 1 calc R U . . .
B1 B 0.9922(5) 0.3762(4) 0.7120(3) 0.0580(10) Uani 1 1 d . . . . .
B2 B 0.4243(6) 0.2487(4) 0.3525(4) 0.0688(13) Uani 1 1 d . . . . .

loop_
_atom_site_aniso_label
_atom_site_aniso_U_11
_atom_site_aniso_U_22
_atom_site_aniso_U_33
_atom_site_aniso_U_23
_atom_site_aniso_U_13
_atom_site_aniso_U_12
Se1 0.03969(18) 0.04219(19) 0.03840(18) 0.00369(12) 0.00927(13) 0.01254(13)
Se2 0.03946(18) 0.0445(2) 0.04087(19) 0.00148(13) 0.00922(13) 0.00840(13)
F1 0.0867(18) 0.0684(16) 0.129(3) 0.0040(16) 0.0434(17) 0.0031(14)
F2 0.099(2) 0.139(3) 0.0716(17) 0.0024(17) 0.0097(15) 0.0305(19)
F3 0.0730(17) 0.190(3) 0.0820(19) -0.032(2) 0.0421(15) 0.0005(19)
F4 0.156(3) 0.0691(18) 0.133(3) 0.0233(17) 0.064(2) 0.0500(19)
F5 0.296(8) 0.448(11) 0.123(4) 0.101(5) 0.106(4) 0.281(8)
F6 0.190(5) 0.082(3) 0.367(9) 0.033(4) 0.169(6) 0.022(3)
F7 0.110(2) 0.134(3) 0.107(2) 0.0384(18) 0.0671(18) 0.074(2)
F8 0.0975(19) 0.0660(15) 0.152(3) 0.0335(16) 0.0742(19) 0.0386(14)
C1 0.0415(16) 0.0445(17) 0.0423(16) 0.0069(13) 0.0037(13) 0.0072(13)
C2 0.064(2) 0.069(3) 0.061(2) 0.0177(19) 0.0199(19) 0.0143(19)
C3 0.079(3) 0.089(4) 0.082(3) 0.039(3) 0.023(2) 0.001(3)
C4 0.077(3) 0.056(3) 0.088(3) 0.023(2) -0.006(3) -0.003(2)
C5 0.086(3) 0.050(2) 0.073(3) -0.003(2) -0.010(2) 0.020(2)
C6 0.073(2) 0.052(2) 0.057(2) 0.0053(17) 0.0106(18) 0.0214(18)
C7 0.0517(18) 0.0473(17) 0.0368(16) 0.0052(13) 0.0086(13) 0.0160(14)
C8 0.0513(19) 0.073(2) 0.0476(19) 0.0043(17) 0.0067(15) 0.0176(17)
C9 0.069(3) 0.095(3) 0.046(2) -0.005(2) 0.0010(19) 0.022(2)
C10 0.098(3) 0.104(4) 0.042(2) -0.004(2) 0.011(2) 0.037(3)
C11 0.080(3) 0.104(4) 0.057(2) 0.004(2) 0.031(2) 0.024(3)
C12 0.058(2) 0.084(3) 0.050(2) 0.0026(19) 0.0184(17) 0.0152(19)
C13 0.0375(15) 0.0521(18) 0.0434(17) 0.0019(14) 0.0091(13) 0.0067(13)
C14 0.0438(17) 0.0531(18) 0.0417(17) 0.0010(14) 0.0112(13) 0.0128(14)
C15 0.0424(17) 0.0562(19) 0.0412(17) -0.0008(14) 0.0100(13) 0.0093(14)
C16 0.0380(16) 0.060(2) 0.0432(17) -0.0012(14) 0.0074(13) 0.0133(14)
C17 0.0466(17) 0.0451(17) 0.0456(18) -0.0035(14) 0.0037(14) 0.0062(14)
C18 0.072(2) 0.057(2) 0.0472(19) 0.0015(16) 0.0130(17) 0.0016(18)
C19 0.086(3) 0.066(3) 0.060(2) 0.015(2) 0.001(2) -0.010(2)
C20 0.091(3) 0.048(2) 0.088(3) 0.003(2) 0.003(3) 0.006(2)
C21 0.095(3) 0.053(3) 0.118(4) -0.017(3) 0.018(3) 0.023(2)
C22 0.067(2) 0.055(2) 0.082(3) -0.007(2) 0.023(2) 0.0132(18)
C23 0.0488(17) 0.0448(17) 0.0409(17) -0.0039(13) 0.0059(14) 0.0086(14)
C24 0.058(2) 0.082(3) 0.054(2) -0.0114(19) 0.0000(17) 0.027(2)
C25 0.066(2) 0.093(3) 0.053(2) -0.009(2) -0.0046(19) 0.026(2)
C26 0.106(4) 0.095(3) 0.047(2) -0.017(2) -0.003(2) 0.037(3)
C27 0.167(5) 0.154(5) 0.079(3) -0.041(3) -0.013(3) 0.111(4)
C28 0.143(5) 0.138(5) 0.058(3) -0.033(3) -0.024(3) 0.102(4)
B1 0.062(2) 0.060(3) 0.054(2) 0.0020(19) 0.023(2) 0.012(2)
B2 0.081(3) 0.059(3) 0.089(4) 0.025(2) 0.050(3) 0.030(2)

loop_
_atom_type_symbol
_atom_type_description
_atom_type_scat_dispersion_real
_atom_type_scat_dispersion_imag
_atom_type_scat_source
C C 0.0033 0.0016 'International Tables Vol C Tables 4.2.6.8 and 6.1.1.4'
H H 0.0000 0.0000 'International Tables Vol C Tables 4.2.6.8 and 6.1.1.4'
B B 0.0013 0.0007 'International Tables Vol C Tables 4.2.6.8 and 6.1.1.4'
F F 0.0171 0.0103 'International Tables Vol C Tables 4.2.6.8 and 6.1.1.4'
Se Se -0.0929 2.2259 'International Tables Vol C Tables 4.2.6.8 and 6.1.1.4'

loop_
_geom_angle_atom_site_label_1
_geom_angle_atom_site_label_2
_geom_angle_atom_site_label_3
_geom_angle
_geom_angle_site_symmetry_1
_geom_angle_site_symmetry_3
_geom_angle_publ_flag
C1 Se1 C7 99.00(14) . . ?
C1 Se1 C13 99.49(14) . . ?
C7 Se1 C13 101.21(14) . . ?
C17 Se2 C23 100.29(14) . . ?
C17 Se2 C16 99.23(15) . . ?
C23 Se2 C16 102.07(14) . . ?
C6 C1 C2 121.9(3) . . ?
C6 C1 Se1 121.4(3) . . ?
C2 C1 Se1 116.7(3) . . ?
C3 C2 C1 118.6(4) . . ?
C2 C3 C4 120.1(5) . . ?
C5 C4 C3 120.9(4) . . ?
C4 C5 C6 120.1(5) . . ?
C1 C6 C5 118.4(4) . . ?
C8 C7 C12 121.8(3) . . ?
C8 C7 Se1 115.7(3) . . ?
C12 C7 Se1 122.5(3) . . ?
C9 C8 C7 119.4(4) . . ?
C8 C9 C10 120.4(4) . . ?
C9 C10 C11 120.5(4) . . ?
C12 C11 C10 119.3(4) . . ?
C7 C12 C11 118.6(4) . . ?
C14 C13 Se1 109.8(2) . . ?
C13 C14 C15 109.6(3) . . ?
C16 C15 C14 110.8(3) . . ?
C15 C16 Se2 108.3(2) . . ?
C22 C17 C18 121.5(4) . . ?
C22 C17 Se2 116.5(3) . . ?
C18 C17 Se2 122.0(3) . . ?
C17 C18 C19 118.3(4) . . ?
C20 C19 C18 121.1(5) . . ?
C19 C20 C21 120.3(4) . . ?
C20 C21 C22 121.1(5) . . ?
C17 C22 C21 117.7(4) . . ?
C28 C23 C24 121.7(3) . . ?
C28 C23 Se2 120.7(3) . . ?
C24 C23 Se2 117.5(3) . . ?
C23 C24 C25 119.2(4) . . ?
C26 C25 C24 120.6(4) . . ?
C27 C26 C25 119.6(4) . . ?
C26 C27 C28 120.2(5) . . ?
C23 C28 C27 118.8(4) . . ?
F4 B1 F3 112.1(4) . . ?
F4 B1 F1 107.5(4) . . ?
F3 B1 F1 109.9(4) . . ?
F4 B1 F2 109.1(4) . . ?
F3 B1 F2 110.1(4) . . ?
F1 B1 F2 108.1(4) . . ?
F6 B2 F7 117.4(5) . . ?
F6 B2 F8 109.5(5) . . ?
F7 B2 F8 112.8(4) . . ?
F6 B2 F5 98.4(6) . . ?
F7 B2 F5 108.2(5) . . ?
F8 B2 F5 109.5(5) . . ?

loop_
_geom_bond_atom_site_label_1
_geom_bond_atom_site_label_2
_geom_bond_distance
_geom_bond_site_symmetry_2
_geom_bond_publ_flag
Se1 C1 1.929(3) . ?
Se1 C7 1.938(3) . ?
Se1 C13 1.957(3) . ?
Se2 C17 1.925(3) . ?
Se2 C23 1.943(3) . ?
Se2 C16 1.959(3) . ?
F1 B1 1.381(5) . ?
F2 B1 1.388(5) . ?
F3 B1 1.360(5) . ?
F4 B1 1.342(6) . ?
F5 B2 1.349(7) . ?
F6 B2 1.282(7) . ?
F7 B2 1.341(5) . ?
F8 B2 1.349(5) . ?
C1 C6 1.376(5) . ?
C1 C2 1.378(5) . ?
C2 C3 1.377(6) . ?
C3 C4 1.386(8) . ?
C4 C5 1.350(8) . ?
C5 C6 1.399(6) . ?
C7 C8 1.375(5) . ?
C7 C12 1.377(5) . ?
C8 C9 1.357(5) . ?
C9 C10 1.366(7) . ?
C10 C11 1.395(7) . ?
C11 C12 1.383(6) . ?
C13 C14 1.519(4) . ?
C14 C15 1.530(5) . ?
C15 C16 1.517(4) . ?
C17 C22 1.374(5) . ?
C17 C18 1.385(5) . ?
C18 C19 1.387(6) . ?
C19 C20 1.348(8) . ?
C20 C21 1.357(8) . ?
C21 C22 1.400(6) . ?
C23 C28 1.341(6) . ?
C23 C24 1.357(5) . ?
C24 C25 1.377(6) . ?
C25 C26 1.364(6) . ?
C26 C27 1.352(7) . ?
C27 C28 1.407(7) . ?
